data_4333503
loop_
_publ_author_name
'Sarkar, Bijay'
'Wen, Sung-Yin'
'Wang, Jyun-Hua'
'Chiou, Ling-Song'
'Liao, Ping-Kuei'
'Santra, Bidyut Kumar'
'Wang, Ju-Chun'
'Liu, C. W.'

_publ_section_title
;
 Conjugate Base of a Secondary Phosphine Selenide [P(Se)(O^i^Pr)~2~]^-^
 as the Bridging Unit for the Construction of Heterometallic
 Fe(II)--Hg(II)/Cd(II) Complexes
;
_journal_coden_ASTM INOCAJ
_journal_issue 12
_journal_name_full 'Inorganic Chemistry'
_journal_page_first 5129
_journal_page_last 5140
_journal_paper_doi 10.1021/ic8024556
_journal_volume 48
_journal_year 2009
_chemical_formula_sum 'C26 H38 Cl2 Fe2 Hg O16 P2 Se2'
_chemical_formula_weight 1209.61
_space_group_IT_number 14
_symmetry_cell_setting monoclinic
_symmetry_space_group_name_Hall '-P 2ybc'
_symmetry_space_group_name_H-M 'P 1 21/c 1'
_atom_sites_solution_hydrogens geom
_atom_sites_solution_primary direct
_atom_sites_solution_secondary difmap
_audit_creation_method SHELXL-97
_cell_angle_alpha 90.00
_cell_angle_beta 91.226(15)
_cell_angle_gamma 90.00
_cell_formula_units_Z 4
_cell_length_a 10.800(2)
_cell_length_b 11.8528(18)
_cell_length_c 31.653(6)
_cell_measurement_reflns_used 34
_cell_measurement_temperature 293(2)
_cell_measurement_theta_max 12.52
_cell_measurement_theta_min 3.22
_cell_volume 4051.0(12)
_computing_cell_refinement 'Bruker XSCANS'
_computing_data_collection 'Bruker XSCANS'
_computing_data_reduction 'Bruker SHELXTL'
_computing_molecular_graphics 'Bruker SHELXTL'
_computing_publication_material 'Bruker SHELXTL'
_computing_structure_refinement 'SHELXL-97 (Sheldrick, 1997)'
_computing_structure_solution 'SHELXS-97 (Sheldrick, 1990)'
_diffrn_ambient_temperature 293(2)
_diffrn_measured_fraction_theta_full 0.990
_diffrn_measured_fraction_theta_max 0.990
_diffrn_measurement_device_type 'Bruker P4'
_diffrn_measurement_method '\w scans'
_diffrn_radiation_monochromator graphite
_diffrn_radiation_source 'fine-focus sealed tube'
_diffrn_radiation_type MoK\a
_diffrn_radiation_wavelength 0.71073
_diffrn_reflns_av_R_equivalents 0.0654
_diffrn_reflns_av_sigmaI/netI 0.0652
_diffrn_reflns_limit_h_max 11
_diffrn_reflns_limit_h_min -1
_diffrn_reflns_limit_k_max 1
_diffrn_reflns_limit_k_min -12
_diffrn_reflns_limit_l_max 34
_diffrn_reflns_limit_l_min -34
_diffrn_reflns_number 6934
_diffrn_reflns_theta_full 22.50
_diffrn_reflns_theta_max 22.50
_diffrn_reflns_theta_min 1.83
_diffrn_standards_interval_count 497
_diffrn_standards_number 3
_exptl_absorpt_coefficient_mu 6.559
_exptl_absorpt_correction_T_max 0.9417
_exptl_absorpt_correction_T_min 0.6754
_exptl_absorpt_correction_type empirical
_exptl_crystal_colour yellow
_exptl_crystal_density_diffrn 1.983
_exptl_crystal_density_method 'not measured'
_exptl_crystal_description collumn
_exptl_crystal_F_000 2344
_exptl_crystal_size_max 0.3
_exptl_crystal_size_mid 0.2
_exptl_crystal_size_min 0.2
_refine_diff_density_max 1.434
_refine_diff_density_min -2.868
_refine_diff_density_rms 0.218
_refine_ls_extinction_method none
_refine_ls_goodness_of_fit_ref 1.083
_refine_ls_hydrogen_treatment constr
_refine_ls_matrix_type full
_refine_ls_number_parameters 460
_refine_ls_number_reflns 5252
_refine_ls_number_restraints 0
_refine_ls_restrained_S_all 1.083
_refine_ls_R_factor_all 0.0936
_refine_ls_R_factor_gt 0.0612
_refine_ls_shift/su_max 0.003
_refine_ls_shift/su_mean 0.000
_refine_ls_structure_factor_coef Fsqd
_refine_ls_weighting_details 'calc w=1/[\s^2^(Fo^2^)+(0.0325P)^2^+96.8628P] where P=(Fo^2^+2Fc^2^)/3'
_refine_ls_weighting_scheme calc
_refine_ls_wR_factor_gt 0.1335
_refine_ls_wR_factor_ref 0.1606
_reflns_number_gt 3906
_reflns_number_total 5252
_reflns_threshold_expression >2sigma(I)
_cod_data_source_file ic8024556sup1.cif
_cod_data_source_block 1
_cod_depositor_comments
;
The following automatic conversions were performed:

'_symmetry_cell_setting' value 'Monoclinic' changed to 'monoclinic'
according to /home/saulius/struct/CIF-dictionaries/cif_core.dic
dictionary named 'cif_core.dic' version 2.4.2 from 2011-04-26.

Automatic conversion script
Id: cif_fix_values 1891 2012-01-12 08:04:46Z andrius 
;
_cod_original_cell_volume 4050.8(12)
_cod_original_sg_symbol_H-M P2(1)/c
_cod_database_code 4333503

loop_
_symmetry_equiv_pos_as_xyz
'x, y, z'
'-x, y+1/2, -z+1/2'
'-x, -y, -z'
'x, -y-1/2, z-1/2'

loop_
_atom_site_label
_atom_site_type_symbol
_atom_site_fract_x
_atom_site_fract_y
_atom_site_fract_z
_atom_site_U_iso_or_equiv
_atom_site_adp_type
_atom_site_occupancy
_atom_site_symmetry_multiplicity
_atom_site_calc_flag
_atom_site_refinement_flags
Hg1 Hg 0.52377(6) 0.97182(6) 0.868029(19) 0.0495(2) Uani 1 1 d .
Fe1 Fe 0.78431(19) 0.76970(19) 0.99314(7) 0.0431(6) Uani 1 1 d .
Fe2 Fe 0.7673(2) 1.2185(2) 0.75307(7) 0.0449(6) Uani 1 1 d .
P1 P 0.6354(3) 0.7908(3) 0.94601(12) 0.0382(9) Uani 1 1 d .
P2 P 0.6294(3) 1.1719(3) 0.79909(12) 0.0385(9) Uani 1 1 d .
Se1 Se 0.54474(17) 0.95958(15) 0.94536(5) 0.0569(5) Uani 1 1 d .
Se2 Se 0.55211(17) 0.99827(14) 0.79177(5) 0.0526(5) Uani 1 1 d .
O1 O 0.5365(9) 0.6999(9) 0.9558(3) 0.055(3) Uani 1 1 d .
O2 O 0.6654(10) 0.7794(10) 0.8978(3) 0.054(3) Uani 1 1 d .
O3 O 0.6647(10) 1.1693(9) 0.8483(3) 0.053(3) Uani 1 1 d .
O4 O 0.5209(9) 1.2587(9) 0.7934(3) 0.050(3) Uani 1 1 d .
O5 O 0.6070(14) 0.7695(14) 1.0617(5) 0.091(5) Uani 1 1 d .
O6 O 0.7813(15) 0.5259(13) 0.9850(5) 0.097(5) Uani 1 1 d .
O7 O 0.7416(15) 1.4565(13) 0.7714(4) 0.088(4) Uani 1 1 d .
O8 O 0.5775(14) 1.2134(15) 0.6860(4) 0.099(5) Uani 1 1 d .
O11 O 0.909(2) 1.067(2) 0.6156(7) 0.198(13) Uani 1 1 d .
O12 O 1.009(2) 0.9329(18) 0.6514(6) 0.153(8) Uani 1 1 d .
O13 O 0.8722(18) 0.887(2) 0.5968(7) 0.163(9) Uani 1 1 d .
O14 O 1.0597(18) 0.961(2) 0.5841(7) 0.171(9) Uani 1 1 d .
O15 O 0.107(2) 0.981(2) 0.8298(9) 0.215(13) Uani 1 1 d .
O16 O 0.111(2) 0.929(2) 0.8978(7) 0.201(12) Uani 1 1 d .
O17 O 0.252(2) 1.0558(17) 0.8770(6) 0.149(8) Uani 1 1 d .
O18 O 0.2685(17) 0.8793(18) 0.8552(7) 0.152(8) Uani 1 1 d .
Cl1 Cl 0.9593(5) 0.9648(5) 0.61267(18) 0.0767(14) Uani 1 1 d .
Cl2 Cl 0.1805(4) 0.9614(4) 0.86474(14) 0.0658(12) Uani 1 1 d .
C1 C 0.4114(16) 0.6893(19) 0.9357(6) 0.077(6) Uani 1 1 d .
H1A H 0.4055 0.7331 0.9095 0.092 Uiso 1 1 calc R
C2 C 0.3174(18) 0.727(2) 0.9663(9) 0.116(9) Uani 1 1 d .
H2A H 0.3256 0.8068 0.9709 0.174 Uiso 1 1 calc R
H2B H 0.3299 0.6879 0.9926 0.174 Uiso 1 1 calc R
H2C H 0.2359 0.7109 0.9552 0.174 Uiso 1 1 calc R
C3 C 0.395(2) 0.567(2) 0.9273(9) 0.146(13) Uani 1 1 d .
H3A H 0.4544 0.5425 0.9070 0.219 Uiso 1 1 calc R
H3B H 0.3129 0.5530 0.9163 0.219 Uiso 1 1 calc R
H3C H 0.4076 0.5251 0.9531 0.219 Uiso 1 1 calc R
C4 C 0.7578(17) 0.7031(16) 0.8793(6) 0.067(5) Uani 1 1 d .
H4A H 0.8180 0.6803 0.9013 0.080 Uiso 1 1 calc R
C5 C 0.823(2) 0.766(3) 0.8457(8) 0.145(13) Uani 1 1 d .
H5A H 0.8635 0.8308 0.8579 0.217 Uiso 1 1 calc R
H5B H 0.7635 0.7908 0.8246 0.217 Uiso 1 1 calc R
H5C H 0.8828 0.7181 0.8330 0.217 Uiso 1 1 calc R
C6 C 0.695(2) 0.603(2) 0.8623(9) 0.139(12) Uani 1 1 d .
H6A H 0.6556 0.5630 0.8848 0.209 Uiso 1 1 calc R
H6B H 0.7544 0.5540 0.8494 0.209 Uiso 1 1 calc R
H6C H 0.6335 0.6249 0.8416 0.209 Uiso 1 1 calc R
C7 C 0.7505(15) 1.2430(15) 0.8704(5) 0.055(4) Uani 1 1 d .
H7A H 0.7867 1.2974 0.8509 0.066 Uiso 1 1 calc R
C8 C 0.682(2) 1.301(2) 0.9033(7) 0.115(9) Uani 1 1 d .
H8A H 0.6194 1.3484 0.8904 0.172 Uiso 1 1 calc R
H8B H 0.7377 1.3469 0.9200 0.172 Uiso 1 1 calc R
H8C H 0.6431 1.2467 0.9212 0.172 Uiso 1 1 calc R
C9 C 0.850(2) 1.170(2) 0.8904(7) 0.103(8) Uani 1 1 d .
H9A H 0.8954 1.1331 0.8687 0.155 Uiso 1 1 calc R
H9B H 0.8122 1.1143 0.9081 0.155 Uiso 1 1 calc R
H9C H 0.9049 1.2161 0.9072 0.155 Uiso 1 1 calc R
C10 C 0.3999(15) 1.2597(17) 0.8147(6) 0.067(5) Uani 1 1 d .
H10A H 0.4008 1.2030 0.8372 0.080 Uiso 1 1 calc R
C11 C 0.3013(16) 1.229(2) 0.7818(8) 0.102(8) Uani 1 1 d .
H11A H 0.3167 1.1543 0.7713 0.153 Uiso 1 1 calc R
H11B H 0.3036 1.2818 0.7588 0.153 Uiso 1 1 calc R
H11C H 0.2212 1.2312 0.7943 0.153 Uiso 1 1 calc R
C12 C 0.383(2) 1.375(2) 0.8337(7) 0.109(9) Uani 1 1 d .
H12B H 0.4467 1.3883 0.8547 0.163 Uiso 1 1 calc R
H12C H 0.3033 1.3789 0.8467 0.163 Uiso 1 1 calc R
H12D H 0.3875 1.4311 0.8120 0.163 Uiso 1 1 calc R
C29 C 0.8602(19) 1.0746(19) 0.7356(8) 0.084(7) Uani 1 1 d .
H29A H 0.8235 1.0039 0.7253 0.101 Uiso 1 1 calc R
C20 C 0.9101(18) 0.8532(19) 1.0334(7) 0.076(6) Uani 1 1 d .
H20A H 0.9046 0.8614 1.0641 0.091 Uiso 1 1 calc R
C21 C 0.8608(17) 0.9272(18) 1.0023(9) 0.086(7) Uani 1 1 d .
H21A H 0.8146 0.9966 1.0079 0.103 Uiso 1 1 calc R
C22 C 0.8958(18) 0.889(2) 0.9622(6) 0.075(7) Uani 1 1 d .
H22A H 0.8768 0.9252 0.9351 0.090 Uiso 1 1 calc R
C23 C 0.9610(18) 0.792(2) 0.9680(6) 0.075(6) Uani 1 1 d .
H23A H 0.9966 0.7462 0.9455 0.090 Uiso 1 1 calc R
C24 C 0.9701(17) 0.768(2) 1.0119(6) 0.076(6) Uani 1 1 d .
H24A H 1.0144 0.7040 1.0248 0.091 Uiso 1 1 calc R
C25 C 0.8956(17) 1.100(2) 0.7764(7) 0.070(6) Uani 1 1 d .
H25A H 0.8827 1.0509 0.8008 0.084 Uiso 1 1 calc R
C26 C 0.9452(16) 1.205(2) 0.7784(7) 0.079(6) Uani 1 1 d .
H26A H 0.9766 1.2432 0.8040 0.095 Uiso 1 1 calc R
C27 C 0.9493(18) 1.248(2) 0.7375(8) 0.087(7) Uani 1 1 d .
H27A H 0.9847 1.3206 0.7291 0.104 Uiso 1 1 calc R
C28 C 0.8992(19) 1.167(2) 0.7107(7) 0.085(7) Uani 1 1 d .
H28A H 0.8921 1.1730 0.6798 0.102 Uiso 1 1 calc R
C31 C 0.6739(16) 0.7698(15) 1.0353(6) 0.054(4) Uani 1 1 d .
C32 C 0.7821(16) 0.6204(17) 0.9868(5) 0.056(4) Uani 1 1 d .
C33 C 0.7486(15) 1.3619(17) 0.7640(5) 0.053(4) Uani 1 1 d .
C34 C 0.6497(16) 1.2169(16) 0.7134(5) 0.058(5) Uani 1 1 d .

loop_
_atom_site_aniso_label
_atom_site_aniso_U_11
_atom_site_aniso_U_22
_atom_site_aniso_U_33
_atom_site_aniso_U_23
_atom_site_aniso_U_13
_atom_site_aniso_U_12
Hg1 0.0572(4) 0.0497(4) 0.0414(4) 0.0067(3) -0.0049(3) -0.0022(3)
Fe1 0.0384(13) 0.0537(14) 0.0370(12) 0.0065(11) -0.0079(10) -0.0057(11)
Fe2 0.0385(13) 0.0559(14) 0.0401(13) 0.0022(11) -0.0005(10) -0.0037(11)
P1 0.038(2) 0.043(2) 0.034(2) -0.0014(18) -0.0032(17) -0.0030(18)
P2 0.036(2) 0.049(2) 0.030(2) 0.0025(18) -0.0060(17) -0.0035(18)
Se1 0.0759(12) 0.0562(11) 0.0386(9) -0.0001(8) -0.0003(8) 0.0153(9)
Se2 0.0676(11) 0.0528(10) 0.0373(9) -0.0013(7) -0.0063(8) -0.0132(8)
O1 0.045(7) 0.066(7) 0.052(7) 0.000(6) -0.012(5) -0.014(6)
O2 0.064(7) 0.072(8) 0.025(5) -0.004(5) 0.000(5) 0.013(6)
O3 0.058(7) 0.065(7) 0.035(6) 0.005(5) -0.012(5) -0.021(6)
O4 0.035(6) 0.058(7) 0.060(7) 0.018(6) 0.012(5) 0.007(5)
O5 0.080(10) 0.127(13) 0.067(9) 0.010(9) 0.013(8) 0.003(9)
O6 0.129(14) 0.063(10) 0.100(12) -0.004(9) 0.034(10) 0.006(10)
O7 0.119(13) 0.072(10) 0.073(10) -0.007(8) -0.010(8) -0.001(9)
O8 0.084(10) 0.144(15) 0.067(9) 0.015(10) -0.020(8) -0.028(10)
O11 0.26(3) 0.18(2) 0.154(18) -0.096(16) -0.106(18) 0.14(2)
O12 0.21(2) 0.145(17) 0.105(14) -0.002(13) -0.039(14) 0.079(16)
O13 0.119(16) 0.18(2) 0.19(2) -0.065(18) 0.001(14) -0.051(15)
O14 0.107(15) 0.23(3) 0.18(2) -0.010(19) 0.050(14) -0.014(16)
O15 0.17(2) 0.26(3) 0.21(3) 0.01(2) -0.10(2) 0.06(2)
O16 0.22(2) 0.26(3) 0.136(18) -0.013(19) 0.110(18) -0.08(2)
O17 0.177(19) 0.128(16) 0.144(17) -0.031(13) 0.035(14) -0.067(15)
O18 0.111(14) 0.148(17) 0.20(2) -0.071(16) -0.021(14) 0.038(13)
Cl1 0.060(3) 0.082(4) 0.088(4) -0.019(3) -0.004(3) 0.009(3)
Cl2 0.066(3) 0.076(3) 0.056(3) -0.010(3) 0.006(2) 0.002(3)
C1 0.047(11) 0.115(18) 0.068(13) 0.013(13) -0.008(10) -0.024(12)
C2 0.047(13) 0.14(2) 0.17(3) 0.01(2) 0.021(15) -0.010(14)
C3 0.11(2) 0.17(3) 0.17(3) -0.12(2) 0.033(19) -0.06(2)
C4 0.067(12) 0.075(13) 0.058(12) -0.012(10) -0.001(9) 0.029(11)
C5 0.12(2) 0.22(3) 0.100(19) 0.06(2) 0.076(17) 0.06(2)
C6 0.12(2) 0.14(3) 0.16(3) -0.09(2) -0.029(19) 0.056(19)
C7 0.045(10) 0.065(11) 0.055(11) -0.002(9) -0.010(8) -0.008(9)
C8 0.111(19) 0.13(2) 0.106(19) -0.060(17) 0.047(15) -0.039(17)
C9 0.098(17) 0.118(19) 0.091(16) 0.008(15) -0.070(14) 0.003(15)
C10 0.047(11) 0.090(15) 0.064(12) 0.032(11) 0.015(9) 0.002(10)
C11 0.035(11) 0.13(2) 0.14(2) -0.007(17) -0.030(12) 0.000(12)
C12 0.087(17) 0.15(2) 0.087(16) -0.051(17) -0.018(13) 0.050(16)
C29 0.073(15) 0.064(13) 0.12(2) -0.003(14) 0.018(14) 0.010(11)
C20 0.064(13) 0.096(16) 0.067(13) -0.019(13) -0.024(11) -0.022(12)
C21 0.041(11) 0.065(13) 0.15(2) 0.018(15) -0.008(14) -0.029(10)
C22 0.047(12) 0.118(19) 0.060(13) 0.015(13) 0.014(10) -0.050(13)
C23 0.062(13) 0.112(18) 0.050(12) 0.005(12) 0.000(9) 0.008(13)
C24 0.051(12) 0.111(18) 0.065(14) 0.006(13) -0.021(10) -0.014(12)
C25 0.043(11) 0.103(18) 0.064(14) 0.006(12) 0.003(9) 0.025(12)
C26 0.031(10) 0.12(2) 0.090(17) -0.012(15) -0.004(10) -0.009(11)
C27 0.059(13) 0.101(17) 0.102(18) -0.022(16) 0.037(12) 0.001(12)
C28 0.073(14) 0.116(19) 0.066(13) -0.034(15) 0.019(11) 0.031(14)
C31 0.050(11) 0.068(12) 0.045(10) 0.006(9) 0.004(9) -0.006(9)
C32 0.053(11) 0.062(12) 0.052(11) -0.001(10) 0.005(8) 0.007(10)
C33 0.049(10) 0.063(12) 0.048(10) 0.001(10) 0.008(8) -0.004(9)
C34 0.056(11) 0.076(13) 0.041(10) -0.002(9) -0.003(9) -0.009(10)

loop_
_atom_type_symbol
_atom_type_description
_atom_type_scat_dispersion_real
_atom_type_scat_dispersion_imag
_atom_type_scat_source
C C 0.0033 0.0016 'International Tables Vol C Tables 4.2.6.8 and 6.1.1.4'
H H 0.0000 0.0000 'International Tables Vol C Tables 4.2.6.8 and 6.1.1.4'
O O 0.0106 0.0060 'International Tables Vol C Tables 4.2.6.8 and 6.1.1.4'
P P 0.1023 0.0942 'International Tables Vol C Tables 4.2.6.8 and 6.1.1.4'
Fe Fe 0.3463 0.8444 'International Tables Vol C Tables 4.2.6.8 and 6.1.1.4'
Se Se -0.0929 2.2259 'International Tables Vol C Tables 4.2.6.8 and 6.1.1.4'
Hg Hg -2.3894 9.2266 'International Tables Vol C Tables 4.2.6.8 and 6.1.1.4'
Cl Cl 0.1484 0.1585 'International Tables Vol C Tables 4.2.6.8 and 6.1.1.4'

loop_
_geom_angle_atom_site_label_1
_geom_angle_atom_site_label_2
_geom_angle_atom_site_label_3
_geom_angle
Se1 Hg1 Se2 166.95(7)
C32 Fe1 C31 94.4(8)
C32 Fe1 C21 157.0(8)
C31 Fe1 C21 99.4(9)
C32 Fe1 C24 91.8(9)
C31 Fe1 C24 115.9(8)
C21 Fe1 C24 65.7(9)
C32 Fe1 C20 123.1(9)
C31 Fe1 C20 88.9(8)
C21 Fe1 C20 39.8(8)
C24 Fe1 C20 38.9(8)
C32 Fe1 C23 95.3(9)
C31 Fe1 C23 153.9(8)
C21 Fe1 C23 64.8(9)
C24 Fe1 C23 39.7(7)
C20 Fe1 C23 65.6(8)
C32 Fe1 C22 128.2(9)
C31 Fe1 C22 137.2(9)
C21 Fe1 C22 39.5(8)
C24 Fe1 C22 65.3(8)
C20 Fe1 C22 66.2(8)
C23 Fe1 C22 37.6(8)
C32 Fe1 P1 91.6(6)
C31 Fe1 P1 90.9(5)
C21 Fe1 P1 106.3(7)
C24 Fe1 P1 152.5(6)
C20 Fe1 P1 145.2(7)
C23 Fe1 P1 112.9(5)
C22 Fe1 P1 91.5(6)
C33 Fe2 C34 93.9(8)
C33 Fe2 C29 156.5(9)
C34 Fe2 C29 98.4(9)
C33 Fe2 C27 89.8(9)
C34 Fe2 C27 120.3(9)
C29 Fe2 C27 66.7(9)
C33 Fe2 C28 119.8(10)
C34 Fe2 C28 91.7(8)
C29 Fe2 C28 40.3(8)
C27 Fe2 C28 39.0(8)
C33 Fe2 C26 96.1(9)
C34 Fe2 C26 157.0(9)
C29 Fe2 C26 65.7(9)
C27 Fe2 C26 39.3(8)
C28 Fe2 C26 65.4(8)
C33 Fe2 C25 131.3(9)
C34 Fe2 C25 134.6(9)
C29 Fe2 C25 38.5(8)
C27 Fe2 C25 64.7(9)
C28 Fe2 C25 64.7(8)
C26 Fe2 C25 38.1(8)
C33 Fe2 P2 91.7(6)
C34 Fe2 P2 88.9(6)
C29 Fe2 P2 108.3(7)
C27 Fe2 P2 150.6(8)
C28 Fe2 P2 148.3(8)
C26 Fe2 P2 111.4(7)
C25 Fe2 P2 92.9(6)
O1 P1 O2 106.9(6)
O1 P1 Fe1 106.5(4)
O2 P1 Fe1 119.3(4)
O1 P1 Se1 108.7(5)
O2 P1 Se1 99.7(4)
Fe1 P1 Se1 115.22(18)
O4 P2 O3 106.7(6)
O4 P2 Fe2 106.1(4)
O3 P2 Fe2 120.3(4)
O4 P2 Se2 108.5(4)
O3 P2 Se2 99.5(4)
Fe2 P2 Se2 115.10(19)
P1 Se1 Hg1 95.35(12)
P2 Se2 Hg1 94.00(11)
C1 O1 P1 126.6(11)
C4 O2 P1 126.3(10)
C7 O3 P2 126.9(10)
C10 O4 P2 128.1(10)
O11 Cl1 O12 109.9(12)
O11 Cl1 O13 110.6(16)
O12 Cl1 O13 112.6(15)
O11 Cl1 O14 112.7(18)
O12 Cl1 O14 105.5(14)
O13 Cl1 O14 105.5(14)
O16 Cl2 O15 110.4(19)
O16 Cl2 O18 111.3(17)
O15 Cl2 O18 109.1(15)
O16 Cl2 O17 108.6(14)
O15 Cl2 O17 113.3(17)
O18 Cl2 O17 104.0(13)
O1 C1 C2 108.8(17)
O1 C1 C3 105.2(19)
C2 C1 C3 109.4(19)
C6 C4 O2 109.3(16)
C6 C4 C5 112(2)
O2 C4 C5 107.9(17)
O3 C7 C8 107.5(15)
O3 C7 C9 107.5(15)
C8 C7 C9 109.9(18)
O4 C10 C12 107.8(16)
O4 C10 C11 107.4(16)
C12 C10 C11 113.7(17)
C25 C29 C28 106(2)
C25 C29 Fe2 72.1(12)
C28 C29 Fe2 70.2(11)
C24 C20 C21 106(2)
C24 C20 Fe1 70.1(11)
C21 C20 Fe1 68.9(10)
C22 C21 C20 109(2)
C22 C21 Fe1 72.1(12)
C20 C21 Fe1 71.3(11)
C23 C22 C21 108(2)
C23 C22 Fe1 70.9(12)
C21 C22 Fe1 68.4(10)
C22 C23 C24 109(2)
C22 C23 Fe1 71.6(11)
C24 C23 Fe1 69.4(11)
C20 C24 C23 108(2)
C20 C24 Fe1 71.0(11)
C23 C24 Fe1 70.9(11)
C26 C25 C29 110(2)
C26 C25 Fe2 70.0(12)
C29 C25 Fe2 69.3(11)
C25 C26 C27 108(2)
C25 C26 Fe2 71.9(11)
C27 C26 Fe2 70.2(12)
C28 C27 C26 107(2)
C28 C27 Fe2 70.6(12)
C26 C27 Fe2 70.5(11)
C27 C28 C29 108(2)
C27 C28 Fe2 70.5(11)
C29 C28 Fe2 69.6(11)
O5 C31 Fe1 179.0(17)
O6 C32 Fe1 176.4(18)
O7 C33 Fe2 177.1(17)
O8 C34 Fe2 176.3(17)

loop_
_geom_bond_atom_site_label_1
_geom_bond_atom_site_label_2
_geom_bond_distance
Hg1 Se1 2.4577(17)
Hg1 Se2 2.4598(18)
Fe1 C32 1.78(2)
Fe1 C31 1.809(18)
Fe1 C21 2.060(19)
Fe1 C24 2.080(18)
Fe1 C20 2.092(17)
Fe1 C23 2.10(2)
Fe1 C22 2.108(17)
Fe1 P1 2.184(4)
Fe2 C33 1.75(2)
Fe2 C34 1.768(18)
Fe2 C29 2.06(2)
Fe2 C27 2.067(19)
Fe2 C28 2.068(18)
Fe2 C26 2.072(18)
Fe2 C25 2.096(18)
Fe2 P2 2.177(4)
P1 O1 1.553(11)
P1 O2 1.573(10)
P1 Se1 2.228(4)
P2 O4 1.567(10)
P2 O3 1.595(10)
P2 Se2 2.231(4)
O1 C1 1.49(2)
O2 C4 1.477(19)
O3 C7 1.445(18)
O4 C10 1.483(19)
O5 C31 1.116(19)
O6 C32 1.12(2)
O7 C33 1.15(2)
O8 C34 1.153(19)
O11 Cl1 1.331(19)
O12 Cl1 1.381(18)
O13 Cl1 1.404(18)
O14 Cl1 1.428(19)
O15 Cl2 1.37(2)
O16 Cl2 1.356(18)
O17 Cl2 1.409(18)
O18 Cl2 1.397(18)
C1 C2 1.49(3)
C1 C3 1.49(3)
C4 C6 1.47(3)
C4 C5 1.49(3)
C7 C8 1.46(3)
C7 C9 1.51(2)
C10 C12 1.51(3)
C10 C11 1.52(3)
C29 C25 1.37(3)
C29 C28 1.42(3)
C20 C24 1.39(3)
C20 C21 1.41(3)
C21 C22 1.41(3)
C22 C23 1.36(3)
C23 C24 1.42(3)
C25 C26 1.36(3)
C26 C27 1.39(3)
C27 C28 1.38(3)
